data_7203159
loop_
_publ_author_name
'Simonov, S. V.'
'Zorina, L. V.'
'Khasanov, S. S.'
'Shibaeva, R. P.'
'Shevyakova, I. Yu.'
'Buravov, L. I.'
'Yagubskii, E. B.'
'Canadell, E.'

_publ_section_title
;
 Molecular conductors with the common and robust building block
 (BEDT-TTF)2NP (NP = [FeNO(CN)5]2--) but different band filling
;
_journal_issue 8
_journal_name_full 'Journal of Materials Chemistry'
_journal_page_first 787
_journal_paper_doi 10.1039/b514912f
_journal_volume 16
_journal_year 2006
_chemical_compound_source 'synthesised by authors, see text'
_chemical_formula_iupac '3(C10 H8 S8), C5 Fe N6 O, C2 H6 O2'
_chemical_formula_moiety '3(C10 H8 S8), C5 Fe N6 O, C2 H6 O2'
_chemical_formula_sum 'C37 H30 Fe N6 O3 S24'
_chemical_formula_weight 1431.96
_chemical_name_systematic
;
tris(bis(ethylenedithio)tetrathiafulvalene)(pentacyano-(nitroso)-iron)
ethylene glycole solvate
;
_space_group_IT_number 2
_symmetry_cell_setting triclinic
_symmetry_space_group_name_Hall '-P 1'
_symmetry_space_group_name_H-M 'P -1'
_atom_sites_solution_hydrogens geom
_atom_sites_solution_primary direct
_atom_sites_solution_secondary difmap
_cell_angle_alpha 98.894(10)
_cell_angle_beta 93.169(10)
_cell_angle_gamma 100.273(10)
_cell_formula_units_Z 2
_cell_length_a 19.481(3)
_cell_length_b 8.6405(10)
_cell_length_c 16.441(2)
_cell_measurement_reflns_used 5872
_cell_measurement_temperature 295(2)
_cell_measurement_theta_max 31.557
_cell_measurement_theta_min 2.382
_cell_volume 2680.5(6)
_computing_cell_refinement 'Apex2 V.1.27 (Bruker, 2005)'
_computing_data_collection 'Apex2 V.1.27 (Bruker, 2005)'
_computing_data_reduction
;
Apex2 V.1.27 (Bruker, 2005), WINGX (Farrugia, 1999)
;
_computing_molecular_graphics 'ORTEP3 (Farrugia, 1997)'
_computing_publication_material 'SHELXL97 (Sheldrick, 1997)'
_computing_structure_refinement 'SHELXL97 (Sheldrick, 1997)'
_computing_structure_solution 'SHELXS97 (Sheldrick, 1997)'
_diffrn_ambient_temperature 295(2)
_diffrn_measured_fraction_theta_full 0.906
_diffrn_measured_fraction_theta_max 0.752
_diffrn_measurement_device_type 'Bruker X8Apex CCD detector'
_diffrn_measurement_method 'combined \w- and \f-scans'
_diffrn_radiation_monochromator OSMIC
_diffrn_radiation_source 'fine-focus sealed X-ray tube'
_diffrn_radiation_type MoK\a
_diffrn_radiation_wavelength 0.71073
_diffrn_reflns_av_R_equivalents 0.0228
_diffrn_reflns_av_sigmaI/netI 0.0501
_diffrn_reflns_limit_h_max 27
_diffrn_reflns_limit_h_min -28
_diffrn_reflns_limit_k_max 11
_diffrn_reflns_limit_k_min -13
_diffrn_reflns_limit_l_max 22
_diffrn_reflns_limit_l_min -24
_diffrn_reflns_number 27538
_diffrn_reflns_theta_full 25.50
_diffrn_reflns_theta_max 32.71
_diffrn_reflns_theta_min 1.26
_diffrn_standards_decay_% 0
_diffrn_standards_number 0
_exptl_absorpt_coefficient_mu 1.262
_exptl_absorpt_correction_T_max 0.9691
_exptl_absorpt_correction_T_min 0.6664
_exptl_absorpt_correction_type multi-scan
_exptl_absorpt_process_details
;
based on intensities of measured equivalent reflections, SADABS
(Sheldrick, 1996)
;
_exptl_crystal_colour black
_exptl_crystal_density_diffrn 1.774
_exptl_crystal_density_method 'not measured'
_exptl_crystal_description plate
_exptl_crystal_F_000 1456
_exptl_crystal_size_max 0.35
_exptl_crystal_size_mid 0.10
_exptl_crystal_size_min 0.03
_refine_diff_density_max 1.581
_refine_diff_density_min -0.557
_refine_ls_extinction_method none
_refine_ls_goodness_of_fit_ref 0.961
_refine_ls_hydrogen_treatment constr
_refine_ls_matrix_type full
_refine_ls_number_parameters 694
_refine_ls_number_reflns 14818
_refine_ls_number_restraints 0
_refine_ls_restrained_S_all 0.961
_refine_ls_R_factor_all 0.0871
_refine_ls_R_factor_gt 0.0471
_refine_ls_shift/su_max 0.002
_refine_ls_shift/su_mean 0.000
_refine_ls_structure_factor_coef Fsqd
_refine_ls_weighting_details 'calc w=1/[\s^2^(Fo^2^)+(0.0750P)^2^+0.0000P] where P=(Fo^2^+2Fc^2^)/3'
_refine_ls_weighting_scheme calc
_refine_ls_wR_factor_gt 0.1168
_refine_ls_wR_factor_ref 0.1356
_reflns_number_gt 8731
_reflns_number_total 14818
_reflns_threshold_expression I>2\sigma(I)
_cod_data_source_file b514912f.txt
_cod_data_source_block (2)
_cod_database_code 7203159

loop_
_symmetry_equiv_pos_as_xyz
'x, y, z'
'-x, -y, -z'

loop_
_atom_site_label
_atom_site_type_symbol
_atom_site_fract_x
_atom_site_fract_y
_atom_site_fract_z
_atom_site_U_iso_or_equiv
_atom_site_adp_type
_atom_site_occupancy
_atom_site_symmetry_multiplicity
_atom_site_calc_flag
_atom_site_refinement_flags
_atom_site_disorder_assembly
_atom_site_disorder_group
S1 S -0.13376(3) 0.40256(8) 0.35903(4) 0.03700(16) Uani 1 1 d . . .
S2 S 0.01276(3) 0.37284(7) 0.36956(4) 0.03274(15) Uani 1 1 d . . .
S3 S -0.15458(3) 0.25281(8) 0.52692(4) 0.03426(15) Uani 1 1 d . . .
S4 S -0.00923(3) 0.20948(8) 0.53203(4) 0.03369(15) Uani 1 1 d . . .
S5 S -0.13117(4) 0.53793(10) 0.20648(4) 0.0475(2) Uani 1 1 d . . .
S6 S 0.04563(3) 0.50745(8) 0.21933(4) 0.03980(17) Uani 1 1 d . . .
S7 S -0.19033(4) 0.09835(9) 0.66937(4) 0.04572(19) Uani 1 1 d . . .
S8 S -0.01385(3) 0.05255(8) 0.67848(4) 0.03622(16) Uani 1 1 d . . .
C1 C -0.06637(12) 0.3447(3) 0.41238(14) 0.0292(5) Uani 1 1 d . . .
C2 C -0.07578(12) 0.2773(3) 0.48294(14) 0.0274(5) Uani 1 1 d . . .
C3 C -0.08465(12) 0.4696(3) 0.28199(14) 0.0306(5) Uani 1 1 d . . .
C4 C -0.01574(12) 0.4569(3) 0.28809(14) 0.0285(5) Uani 1 1 d . . .
C5 C -0.12634(12) 0.1566(3) 0.60509(14) 0.0287(5) Uani 1 1 d . A .
C6 C -0.05865(12) 0.1384(3) 0.60851(13) 0.0271(5) Uani 1 1 d . A .
C7 C -0.06619(13) 0.5877(3) 0.13575(17) 0.0423(7) Uani 1 1 d . . .
H7A H -0.0900 0.5820 0.0816 0.051 Uiso 1 1 calc R . .
H7B H -0.0423 0.6972 0.1540 0.051 Uiso 1 1 calc R . .
C8 C -0.01223(13) 0.4829(3) 0.12742(15) 0.0388(6) Uani 1 1 d . . .
H8A H 0.0153 0.5068 0.0820 0.047 Uiso 1 1 calc R . .
H8B H -0.0359 0.3723 0.1140 0.047 Uiso 1 1 calc R . .
C9 C -0.1376(2) 0.0628(5) 0.7557(3) 0.0366(10) Uani 0.80 1 d P A 1
H9A H -0.1126 0.1644 0.7860 0.044 Uiso 0.80 1 calc PR A 1
H9B H -0.1681 0.0125 0.7927 0.044 Uiso 0.80 1 calc PR A 1
C10 C -0.0849(2) -0.0423(5) 0.7301(3) 0.0352(10) Uani 0.80 1 d P A 1
H10A H -0.1093 -0.1378 0.6938 0.042 Uiso 0.80 1 calc PR A 1
H10B H -0.0656 -0.0749 0.7790 0.042 Uiso 0.80 1 calc PR A 1
C9B C -0.1505(11) -0.019(2) 0.7294(14) 0.056(6) Uani 0.20 1 d P A 2
H9C H -0.1772 -0.0303 0.7769 0.068 Uiso 0.20 1 calc PR A 2
H9D H -0.1549 -0.1242 0.6968 0.068 Uiso 0.20 1 calc PR A 2
C10B C -0.0773(9) 0.037(2) 0.7595(10) 0.038(4) Uani 0.20 1 d P A 2
H10C H -0.0641 -0.0353 0.7947 0.045 Uiso 0.20 1 calc PR A 2
H10D H -0.0726 0.1409 0.7936 0.045 Uiso 0.20 1 calc PR A 2
S11 S 0.20742(3) 0.46000(8) 0.30365(4) 0.03888(16) Uani 1 1 d . . .
S12 S 0.35451(3) 0.43477(8) 0.31264(4) 0.03531(15) Uani 1 1 d . . .
S13 S 0.18744(3) 0.31292(8) 0.47044(4) 0.03549(16) Uani 1 1 d . . .
S14 S 0.33322(3) 0.27205(8) 0.47817(4) 0.03403(15) Uani 1 1 d . . .
S15 S 0.20538(4) 0.58011(10) 0.14663(4) 0.0497(2) Uani 1 1 d . . .
S16 S 0.38393(3) 0.55679(9) 0.15758(4) 0.04126(17) Uani 1 1 d . . .
S17 S 0.14989(3) 0.15305(9) 0.61154(4) 0.04445(18) Uani 1 1 d . . .
S18 S 0.32608(3) 0.11392(9) 0.62381(4) 0.04159(17) Uani 1 1 d . . .
C11 C 0.27584(12) 0.4044(3) 0.35630(14) 0.0301(5) Uani 1 1 d . . .
C12 C 0.26678(12) 0.3375(3) 0.42666(14) 0.0296(5) Uani 1 1 d . . .
C13 C 0.25470(13) 0.5200(3) 0.22314(14) 0.0325(5) Uani 1 1 d . . .
C14 C 0.32356(12) 0.5090(3) 0.22813(14) 0.0294(5) Uani 1 1 d . . .
C15 C 0.21411(12) 0.2153(3) 0.54822(14) 0.0291(5) Uani 1 1 d . B .
C16 C 0.28243(12) 0.1988(3) 0.55258(14) 0.0283(5) Uani 1 1 d . B .
C17 C 0.27070(14) 0.6488(4) 0.08096(17) 0.0501(7) Uani 1 1 d . . .
H17A H 0.2477 0.6532 0.0278 0.060 Uiso 1 1 calc R . .
H17B H 0.2937 0.7565 0.1050 0.060 Uiso 1 1 calc R . .
C18 C 0.32553(14) 0.5474(4) 0.06732(16) 0.0472(7) Uani 1 1 d . . .
H18A H 0.3529 0.5809 0.0235 0.057 Uiso 1 1 calc R . .
H18B H 0.3024 0.4374 0.0489 0.057 Uiso 1 1 calc R . .
C19 C 0.2019(2) 0.1224(5) 0.7001(3) 0.0412(11) Uani 0.80 1 d P B 1
H19A H 0.2253 0.2254 0.7304 0.049 Uiso 0.80 1 calc PR B 1
H19B H 0.1710 0.0711 0.7364 0.049 Uiso 0.80 1 calc PR B 1
C20 C 0.2563(2) 0.0215(5) 0.6773(2) 0.0399(9) Uani 0.80 1 d P B 1
H20A H 0.2331 -0.0775 0.6428 0.048 Uiso 0.80 1 calc PR B 1
H20B H 0.2763 -0.0053 0.7274 0.048 Uiso 0.80 1 calc PR B 1
C19B C 0.1901(10) 0.040(2) 0.6710(12) 0.047(5) Uani 0.20 1 d P B 2
H19C H 0.1624 0.0216 0.7171 0.056 Uiso 0.20 1 calc PR B 2
H19D H 0.1898 -0.0635 0.6377 0.056 Uiso 0.20 1 calc PR B 2
C20B C 0.2647(8) 0.1129(19) 0.7047(10) 0.040(4) Uani 0.20 1 d P B 2
H20C H 0.2794 0.0533 0.7457 0.048 Uiso 0.20 1 calc PR B 2
H20D H 0.2664 0.2216 0.7319 0.048 Uiso 0.20 1 calc PR B 2
S21 S 0.52522(3) 0.35751(8) 0.41409(4) 0.03511(15) Uani 1 1 d . . .
S22 S 0.67071(3) 0.30974(8) 0.42291(4) 0.03530(16) Uani 1 1 d . . .
S23 S 0.50195(3) 0.18751(8) 0.57899(4) 0.03812(16) Uani 1 1 d . . .
S24 S 0.64844(3) 0.14773(8) 0.58229(4) 0.03707(16) Uani 1 1 d . . .
S25 S 0.53420(4) 0.50309(9) 0.26392(4) 0.04323(18) Uani 1 1 d . . .
S26 S 0.70558(4) 0.43942(10) 0.27202(5) 0.0507(2) Uani 1 1 d . . .
S27 S 0.47223(4) 0.04955(10) 0.73002(5) 0.0487(2) Uani 1 1 d . . .
S28 S 0.64843(3) 0.00240(8) 0.73173(4) 0.04233(18) Uani 1 1 d . . .
C21 C 0.59077(12) 0.2876(3) 0.46598(14) 0.0302(5) Uani 1 1 d . . .
C22 C 0.58054(12) 0.2160(3) 0.53384(14) 0.0290(5) Uani 1 1 d . . .
C23 C 0.57707(12) 0.4218(3) 0.33788(14) 0.0290(5) Uani 1 1 d . . .
C24 C 0.64422(12) 0.3991(3) 0.34238(14) 0.0292(5) Uani 1 1 d . . .
C25 C 0.53295(13) 0.1025(3) 0.66042(15) 0.0328(6) Uani 1 1 d . C .
C26 C 0.60050(12) 0.0842(3) 0.66188(14) 0.0303(5) Uani 1 1 d . C .
C27 C 0.59777(14) 0.5358(3) 0.19002(16) 0.0444(7) Uani 1 1 d . . .
H27A H 0.5730 0.5305 0.1365 0.053 Uiso 1 1 calc R . .
H27B H 0.6250 0.6430 0.2058 0.053 Uiso 1 1 calc R . .
C28 C 0.64766(14) 0.4203(3) 0.18095(15) 0.0428(7) Uani 1 1 d . . .
H28A H 0.6752 0.4384 0.1347 0.051 Uiso 1 1 calc R . .
H28B H 0.6209 0.3122 0.1686 0.051 Uiso 1 1 calc R . .
C29 C 0.5287(3) 0.0106(6) 0.8121(4) 0.0387(13) Uani 0.67 1 d P C 1
H29A H 0.5549 0.1116 0.8417 0.046 Uiso 0.67 1 calc PR C 1
H29B H 0.4999 -0.0393 0.8507 0.046 Uiso 0.67 1 calc PR C 1
C30 C 0.5804(2) -0.0957(6) 0.7836(3) 0.0388(12) Uani 0.67 1 d P C 1
H30A H 0.5553 -0.1900 0.7468 0.047 Uiso 0.67 1 calc PR C 1
H30B H 0.6008 -0.1302 0.8312 0.047 Uiso 0.67 1 calc PR C 1
C29B C 0.5136(6) -0.0653(13) 0.7880(8) 0.042(3) Uani 0.33 1 d P C 2
H29C H 0.4885 -0.0774 0.8366 0.051 Uiso 0.33 1 calc PR C 2
H29D H 0.5095 -0.1707 0.7555 0.051 Uiso 0.33 1 calc PR C 2
C30B C 0.5884(5) -0.0034(14) 0.8154(6) 0.045(3) Uani 0.33 1 d P C 2
H30C H 0.6034 -0.0689 0.8532 0.053 Uiso 0.33 1 calc PR C 2
H30D H 0.5930 0.1039 0.8459 0.053 Uiso 0.33 1 calc PR C 2
Fe1 Fe 0.160831(17) 0.03926(4) -0.02384(2) 0.03006(10) Uani 1 1 d . . .
C1A C 0.20969(13) 0.2146(3) -0.07195(15) 0.0370(6) Uani 1 1 d . . .
C2A C 0.12366(13) -0.1561(3) 0.01642(16) 0.0407(6) Uani 1 1 d . . .
C3A C 0.22827(13) 0.0995(3) 0.07265(16) 0.0358(6) Uani 1 1 d . . .
C4A C 0.10332(13) -0.0389(3) -0.12752(16) 0.0356(6) Uani 1 1 d . . .
C5A C 0.22901(14) -0.0767(3) -0.07190(17) 0.0391(6) Uani 1 1 d . . .
N1A N 0.23910(14) 0.3171(3) -0.10031(15) 0.0585(7) Uani 1 1 d . . .
N2A N 0.10120(14) -0.2703(3) 0.04060(16) 0.0648(8) Uani 1 1 d . . .
N3A N 0.26704(13) 0.1347(3) 0.13005(15) 0.0538(6) Uani 1 1 d . . .
N4A N 0.06928(13) -0.0835(3) -0.18860(15) 0.0545(7) Uani 1 1 d . . .
N5A N 0.27167(14) -0.1415(3) -0.09686(18) 0.0699(8) Uani 1 1 d . . .
N6A N 0.10352(12) 0.1376(3) 0.01882(14) 0.0470(6) Uani 1 1 d . . .
O1A O 0.06362(14) 0.2033(3) 0.04843(17) 0.0966(10) Uani 1 1 d . . .
C1S C 0.40618(18) 0.1587(4) -0.0337(3) 0.0758(11) Uani 1 1 d . . .
H1S1 H 0.3654 0.1793 -0.0057 0.091 Uiso 1 1 calc R . .
H1S2 H 0.3990 0.1773 -0.0900 0.091 Uiso 1 1 calc R . .
C2S C 0.4650(2) 0.2686(4) 0.0057(3) 0.1002(15) Uani 1 1 d . . .
H2S1 H 0.4619 0.3683 -0.0132 0.120 Uiso 1 1 calc R . .
H2S2 H 0.4570 0.2850 0.0639 0.120 Uiso 1 1 calc R . .
O1S O 0.41023(11) -0.0021(3) -0.03595(17) 0.0836(8) Uani 1 1 d . . .
H1S H 0.3738 -0.0585 -0.0587 0.100 Uiso 1 1 calc R . .
O2S O 0.52989(13) 0.2564(3) 0.00361(19) 0.0993(9) Uani 1 1 d . . .
H2S H 0.5348 0.1694 0.0146 0.119 Uiso 1 1 calc R . .

loop_
_atom_site_aniso_label
_atom_site_aniso_U_11
_atom_site_aniso_U_22
_atom_site_aniso_U_33
_atom_site_aniso_U_23
_atom_site_aniso_U_13
_atom_site_aniso_U_12
S1 0.0262(3) 0.0583(4) 0.0351(4) 0.0261(3) 0.0062(3) 0.0144(3)
S2 0.0259(3) 0.0439(3) 0.0344(4) 0.0176(3) 0.0047(3) 0.0124(3)
S3 0.0278(3) 0.0503(4) 0.0314(3) 0.0183(3) 0.0046(3) 0.0149(3)
S4 0.0263(3) 0.0489(4) 0.0331(3) 0.0217(3) 0.0059(3) 0.0128(3)
S5 0.0361(4) 0.0825(5) 0.0384(4) 0.0349(4) 0.0095(3) 0.0264(4)
S6 0.0276(3) 0.0589(4) 0.0364(4) 0.0184(3) 0.0083(3) 0.0069(3)
S7 0.0301(4) 0.0744(5) 0.0433(4) 0.0314(4) 0.0131(3) 0.0167(3)
S8 0.0315(3) 0.0507(4) 0.0340(4) 0.0226(3) 0.0043(3) 0.0139(3)
C1 0.0264(12) 0.0355(12) 0.0293(13) 0.0139(11) 0.0028(10) 0.0080(9)
C2 0.0250(12) 0.0356(12) 0.0238(12) 0.0093(10) 0.0028(9) 0.0076(9)
C3 0.0312(13) 0.0399(13) 0.0261(13) 0.0157(11) 0.0056(10) 0.0113(10)
C4 0.0290(13) 0.0329(12) 0.0253(13) 0.0093(10) 0.0029(10) 0.0062(9)
C5 0.0291(13) 0.0374(13) 0.0224(12) 0.0106(10) 0.0030(9) 0.0090(10)
C6 0.0300(13) 0.0323(12) 0.0221(12) 0.0099(10) 0.0018(9) 0.0093(9)
C7 0.0368(15) 0.0551(16) 0.0429(16) 0.0269(14) 0.0096(12) 0.0123(12)
C8 0.0380(15) 0.0522(16) 0.0280(14) 0.0104(12) 0.0087(11) 0.0085(12)
C9 0.038(2) 0.050(3) 0.027(3) 0.016(2) 0.0083(18) 0.012(2)
C10 0.035(2) 0.040(2) 0.033(3) 0.015(2) 0.0043(18) 0.0059(19)
C9B 0.058(12) 0.062(13) 0.052(15) 0.032(12) -0.003(10) 0.004(11)
C10B 0.034(8) 0.059(11) 0.022(10) 0.014(9) 0.005(7) 0.006(9)
S11 0.0305(3) 0.0586(4) 0.0365(4) 0.0253(3) 0.0072(3) 0.0161(3)
S12 0.0290(3) 0.0467(4) 0.0357(4) 0.0182(3) 0.0052(3) 0.0111(3)
S13 0.0288(3) 0.0524(4) 0.0322(4) 0.0191(3) 0.0045(3) 0.0149(3)
S14 0.0263(3) 0.0484(4) 0.0340(4) 0.0204(3) 0.0062(3) 0.0121(3)
S15 0.0394(4) 0.0844(5) 0.0396(4) 0.0342(4) 0.0096(3) 0.0271(4)
S16 0.0314(4) 0.0613(4) 0.0356(4) 0.0190(3) 0.0084(3) 0.0096(3)
S17 0.0300(4) 0.0702(5) 0.0417(4) 0.0265(4) 0.0125(3) 0.0147(3)
S18 0.0334(4) 0.0601(4) 0.0412(4) 0.0276(3) 0.0042(3) 0.0184(3)
C11 0.0263(12) 0.0370(13) 0.0311(13) 0.0138(11) 0.0044(10) 0.0095(10)
C12 0.0287(13) 0.0356(13) 0.0274(13) 0.0105(11) 0.0033(10) 0.0091(10)
C13 0.0323(13) 0.0412(14) 0.0283(13) 0.0130(11) 0.0044(10) 0.0118(10)
C14 0.0355(14) 0.0307(12) 0.0241(13) 0.0091(10) 0.0054(10) 0.0073(10)
C15 0.0284(13) 0.0369(13) 0.0247(13) 0.0103(11) 0.0034(10) 0.0088(10)
C16 0.0268(12) 0.0334(12) 0.0273(13) 0.0103(10) 0.0036(10) 0.0080(9)
C17 0.0447(17) 0.0683(19) 0.0439(17) 0.0318(15) 0.0025(13) 0.0092(14)
C18 0.0409(16) 0.0701(19) 0.0310(15) 0.0115(14) 0.0051(12) 0.0086(14)
C19 0.045(3) 0.056(3) 0.029(3) 0.012(2) 0.0079(19) 0.019(2)
C20 0.043(2) 0.047(2) 0.036(2) 0.020(2) 0.0114(17) 0.0129(19)
C19B 0.058(12) 0.055(12) 0.034(12) 0.015(9) 0.008(9) 0.019(10)
C20B 0.045(9) 0.034(8) 0.038(10) -0.001(8) 0.018(7) -0.002(7)
S21 0.0280(3) 0.0548(4) 0.0295(3) 0.0181(3) 0.0073(3) 0.0156(3)
S22 0.0282(3) 0.0503(4) 0.0353(4) 0.0206(3) 0.0066(3) 0.0159(3)
S23 0.0310(3) 0.0572(4) 0.0336(4) 0.0204(3) 0.0077(3) 0.0156(3)
S24 0.0308(3) 0.0548(4) 0.0344(4) 0.0227(3) 0.0083(3) 0.0168(3)
S25 0.0362(4) 0.0624(4) 0.0415(4) 0.0277(4) 0.0051(3) 0.0202(3)
S26 0.0313(4) 0.0851(5) 0.0446(4) 0.0320(4) 0.0137(3) 0.0133(4)
S27 0.0348(4) 0.0784(5) 0.0450(4) 0.0341(4) 0.0145(3) 0.0195(3)
S28 0.0343(4) 0.0621(4) 0.0404(4) 0.0294(3) 0.0071(3) 0.0163(3)
C21 0.0292(13) 0.0361(13) 0.0280(13) 0.0086(11) 0.0028(10) 0.0104(10)
C22 0.0277(12) 0.0370(13) 0.0256(12) 0.0097(11) 0.0025(10) 0.0105(10)
C23 0.0274(13) 0.0345(12) 0.0284(13) 0.0114(11) 0.0040(10) 0.0091(9)
C24 0.0277(13) 0.0365(13) 0.0280(13) 0.0130(11) 0.0072(10) 0.0103(10)
C25 0.0321(14) 0.0417(14) 0.0289(13) 0.0140(11) 0.0061(10) 0.0103(10)
C26 0.0304(13) 0.0368(13) 0.0270(13) 0.0133(11) 0.0050(10) 0.0078(10)
C27 0.0487(17) 0.0551(17) 0.0354(15) 0.0215(13) 0.0099(13) 0.0120(13)
C28 0.0481(17) 0.0519(16) 0.0309(15) 0.0110(13) 0.0080(12) 0.0111(13)
C29 0.041(3) 0.050(3) 0.029(3) 0.013(3) 0.009(2) 0.010(3)
C30 0.039(3) 0.044(3) 0.038(3) 0.020(2) 0.004(2) 0.008(2)
C29B 0.036(6) 0.050(7) 0.044(8) 0.018(7) 0.006(5) 0.007(5)
C30B 0.035(5) 0.076(7) 0.024(6) 0.024(5) 0.004(4) 0.000(5)
Fe1 0.0280(2) 0.0351(2) 0.0287(2) 0.01039(16) 0.00090(14) 0.00641(14)
C1A 0.0408(15) 0.0392(14) 0.0306(14) 0.0096(12) -0.0039(11) 0.0052(11)
C2A 0.0375(15) 0.0496(16) 0.0340(15) 0.0149(13) -0.0049(11) 0.0008(12)
C3A 0.0382(15) 0.0370(14) 0.0334(15) 0.0115(12) 0.0013(12) 0.0058(11)
C4A 0.0344(14) 0.0373(13) 0.0361(15) 0.0134(12) -0.0001(11) 0.0043(10)
C5A 0.0342(15) 0.0389(14) 0.0413(16) 0.0009(12) -0.0038(12) 0.0065(11)
N1A 0.0665(18) 0.0529(15) 0.0516(16) 0.0227(13) -0.0094(13) -0.0081(12)
N2A 0.0722(19) 0.0601(16) 0.0557(16) 0.0295(14) -0.0134(14) -0.0155(13)
N3A 0.0508(16) 0.0616(16) 0.0469(16) 0.0151(13) -0.0089(12) 0.0037(12)
N4A 0.0546(16) 0.0587(16) 0.0472(16) 0.0145(13) -0.0124(13) 0.0030(12)
N5A 0.0491(18) 0.0650(19) 0.092(2) -0.0114(16) 0.0088(16) 0.0203(14)
N6A 0.0426(14) 0.0588(15) 0.0461(15) 0.0101(12) 0.0114(11) 0.0234(12)
O1A 0.081(2) 0.113(2) 0.110(2) 0.0068(18) 0.0355(18) 0.0589(18)
C1S 0.055(2) 0.062(2) 0.119(3) 0.030(2) 0.006(2) 0.0213(17)
C2S 0.065(3) 0.059(2) 0.173(5) 0.008(3) 0.010(3) 0.013(2)
O1S 0.0422(13) 0.0520(14) 0.157(2) 0.0215(14) -0.0052(14) 0.0104(10)
O2S 0.0503(16) 0.0685(17) 0.175(3) 0.0232(17) -0.0100(17) 0.0054(12)

loop_
_atom_type_symbol
_atom_type_description
_atom_type_scat_dispersion_real
_atom_type_scat_dispersion_imag
_atom_type_scat_source
C C 0.0033 0.0016 'International Tables Vol C Tables 4.2.6.8 and 6.1.1.4'
H H 0.0000 0.0000 'International Tables Vol C Tables 4.2.6.8 and 6.1.1.4'
Fe Fe 0.3463 0.8444 'International Tables Vol C Tables 4.2.6.8 and 6.1.1.4'
N N 0.0061 0.0033 'International Tables Vol C Tables 4.2.6.8 and 6.1.1.4'
O O 0.0106 0.0060 'International Tables Vol C Tables 4.2.6.8 and 6.1.1.4'
S S 0.1246 0.1234 'International Tables Vol C Tables 4.2.6.8 and 6.1.1.4'

loop_
_geom_angle_atom_site_label_1
_geom_angle_atom_site_label_2
_geom_angle_atom_site_label_3
_geom_angle
_geom_angle_site_symmetry_1
_geom_angle_site_symmetry_3
_geom_angle_publ_flag
C1 S1 C3 96.24(11) . . no
C1 S2 C4 95.97(10) . . no
C2 S3 C5 95.25(10) . . no
C2 S4 C6 95.93(10) . . no
C3 S5 C7 103.00(11) . . no
C4 S6 C8 99.14(11) . . no
C5 S7 C9B 103.1(7) . . no
C5 S7 C9 100.98(16) . . no
C6 S8 C10 101.27(16) . . no
C6 S8 C10B 100.7(5) . . no
C2 C1 S2 122.65(18) . . no
C2 C1 S1 122.43(18) . . no
S2 C1 S1 114.90(12) . . no
C1 C2 S3 122.61(18) . . no
C1 C2 S4 121.82(18) . . no
S3 C2 S4 115.57(12) . . no
C4 C3 S5 129.27(17) . . no
C4 C3 S1 115.76(16) . . no
S5 C3 S1 114.94(13) . . no
C3 C4 S2 117.10(16) . . no
C3 C4 S6 126.58(17) . . no
S2 C4 S6 116.24(13) . . no
C6 C5 S7 128.54(16) . . no
C6 C5 S3 117.18(17) . . no
S7 C5 S3 114.28(13) . . no
C5 C6 S8 128.93(17) . . no
C5 C6 S4 116.03(16) . . no
S8 C6 S4 115.04(13) . . no
C8 C7 S5 114.99(16) . . no
C8 C7 H7A 108.5 . . no
S5 C7 H7A 108.5 . . no
C8 C7 H7B 108.5 . . no
S5 C7 H7B 108.5 . . no
H7A C7 H7B 107.5 . . no
C7 C8 S6 113.21(19) . . no
C7 C8 H8A 108.9 . . no
S6 C8 H8A 108.9 . . no
C7 C8 H8B 108.9 . . no
S6 C8 H8B 108.9 . . no
H8A C8 H8B 107.7 . . no
C10 C9 S7 113.2(3) . . no
C10 C9 H9A 108.9 . . no
S7 C9 H9A 108.9 . . no
C10 C9 H9B 108.9 . . no
S7 C9 H9B 108.9 . . no
H9A C9 H9B 107.7 . . no
C9 C10 S8 114.1(3) . . no
C9 C10 H10A 108.7 . . no
S8 C10 H10A 108.7 . . no
C9 C10 H10B 108.7 . . no
S8 C10 H10B 108.7 . . no
H10A C10 H10B 107.6 . . no
C10B C9B S7 118.1(13) . . no
C10B C9B H9C 107.8 . . no
S7 C9B H9C 107.8 . . no
C10B C9B H9D 107.8 . . no
S7 C9B H9D 107.8 . . no
H9C C9B H9D 107.1 . . no
C9B C10B S8 115.9(14) . . no
C9B C10B H10C 108.3 . . no
S8 C10B H10C 108.3 . . no
C9B C10B H10D 108.3 . . no
S8 C10B H10D 108.3 . . no
H10C C10B H10D 107.4 . . no
C11 S11 C13 96.20(11) . . no
C11 S12 C14 96.04(11) . . no
C12 S13 C15 95.86(10) . . no
C12 S14 C16 95.87(11) . . no
C13 S15 C17 102.23(12) . . no
C14 S16 C18 100.19(12) . . no
C19B S17 C15 103.1(6) . . no
C15 S17 C19 101.70(17) . . no
C16 S18 C20 102.87(14) . . no
C16 S18 C20B 100.1(5) . . no
C12 C11 S12 123.28(17) . . no
C12 C11 S11 121.76(18) . . no
S12 C11 S11 114.94(12) . . no
C11 C12 S14 122.91(18) . . no
C11 C12 S13 122.14(17) . . no
S14 C12 S13 114.95(12) . . no
C14 C13 S15 129.67(18) . . no
C14 C13 S11 115.90(16) . . no
S15 C13 S11 114.40(14) . . no
C13 C14 S12 116.89(17) . . no
C13 C14 S16 126.96(17) . . no
S12 C14 S16 116.13(13) . . no
C16 C15 S17 128.12(17) . . no
C16 C15 S13 116.47(17) . . no
S17 C15 S13 115.41(13) . . no
C15 C16 S18 128.14(17) . . no
C15 C16 S14 116.72(16) . . no
S18 C16 S14 115.14(13) . . no
C18 C17 S15 114.56(18) . . no
C18 C17 H17A 108.6 . . no
S15 C17 H17A 108.6 . . no
C18 C17 H17B 108.6 . . no
S15 C17 H17B 108.6 . . no
H17A C17 H17B 107.6 . . no
C17 C18 S16 114.1(2) . . no
C17 C18 H18A 108.7 . . no
S16 C18 H18A 108.7 . . no
C17 C18 H18B 108.7 . . no
S16 C18 H18B 108.7 . . no
H18A C18 H18B 107.6 . . no
C20 C19 S17 113.2(3) . . no
C20 C19 H19A 108.9 . . no
S17 C19 H19A 108.9 . . no
C20 C19 H19B 108.9 . . no
S17 C19 H19B 108.9 . . no
H19A C19 H19B 107.7 . . no
C19 C20 S18 114.8(3) . . no
C19 C20 H20A 108.6 . . no
S18 C20 H20A 108.6 . . no
C19 C20 H20B 108.6 . . no
S18 C20 H20B 108.6 . . no
H20A C20 H20B 107.5 . . no
C20B C19B S17 115.0(13) . . no
C20B C19B H19C 108.5 . . no
S17 C19B H19C 108.5 . . no
C20B C19B H19D 108.5 . . no
S17 C19B H19D 108.5 . . no
H19C C19B H19D 107.5 . . no
C19B C20B S18 112.6(12) . . no
C19B C20B H20C 109.1 . . no
S18 C20B H20C 109.1 . . no
C19B C20B H20D 109.1 . . no
S18 C20B H20D 109.1 . . no
H20C C20B H20D 107.8 . . no
C21 S21 C23 95.31(11) . . no
C24 S22 C21 95.76(11) . . no
C22 S23 C25 95.67(11) . . no
C22 S24 C26 95.54(11) . . no
C23 S25 C27 103.68(12) . . no
C24 S26 C28 99.40(12) . . no
C29B S27 C25 103.3(4) . . no
C25 S27 C29 100.8(2) . . no
C26 S28 C30 101.13(16) . . no
C26 S28 C30B 99.7(3) . . no
C22 C21 S22 121.66(18) . . no
C22 C21 S21 123.34(18) . . no
S22 C21 S21 114.97(12) . . no
C21 C22 S23 124.06(18) . . no
C21 C22 S24 120.86(18) . . no
S23 C22 S24 115.07(12) . . no
C24 C23 S25 128.40(18) . . no
C24 C23 S21 116.75(16) . . no
S25 C23 S21 114.82(13) . . no
C23 C24 S22 117.20(17) . . no
C23 C24 S26 126.75(17) . . no
S22 C24 S26 115.93(13) . . no
C26 C25 S27 127.52(17) . . no
C26 C25 S23 116.83(17) . . no
S27 C25 S23 115.65(13) . . no
C25 C26 S24 116.84(16) . . no
C25 C26 S28 129.55(17) . . no
S24 C26 S28 113.60(13) . . no
C28 C27 S25 115.48(17) . . no
C28 C27 H27A 108.4 . . no
S25 C27 H27A 108.4 . . no
C28 C27 H27B 108.4 . . no
S25 C27 H27B 108.4 . . no
H27A C27 H27B 107.5 . . no
C27 C28 S26 112.70(19) . . no
C27 C28 H28A 109.1 . . no
S26 C28 H28A 109.1 . . no
C27 C28 H28B 109.1 . . no
S26 C28 H28B 109.1 . . no
H28A C28 H28B 107.8 . . no
C30 C29 S27 114.6(4) . . no
C30 C29 H29A 108.6 . . no
S27 C29 H29A 108.6 . . no
C30 C29 H29B 108.6 . . no
S27 C29 H29B 108.6 . . no
H29A C29 H29B 107.6 . . no
C29 C30 S28 112.6(3) . . no
C29 C30 H30A 109.1 . . no
S28 C30 H30A 109.1 . . no
C29 C30 H30B 109.1 . . no
S28 C30 H30B 109.1 . . no
H30A C30 H30B 107.8 . . no
C30B C29B S27 116.4(8) . . no
C30B C29B H29C 108.2 . . no
S27 C29B H29C 108.2 . . no
C30B C29B H29D 108.2 . . no
S27 C29B H29D 108.2 . . no
H29C C29B H29D 107.3 . . no
C29B C30B S28 115.5(8) . . no
C29B C30B H30C 108.4 . . no
S28 C30B H30C 108.4 . . no
C29B C30B H30D 108.4 . . no
S28 C30B H30D 108.4 . . no
H30C C30B H30D 107.5 . . no
N6A Fe1 C5A 178.88(10) . . no
N6A Fe1 C1A 95.74(11) . . no
C5A Fe1 C1A 84.73(11) . . no
N6A Fe1 C2A 94.00(12) . . no
C5A Fe1 C2A 85.53(11) . . no
C1A Fe1 C2A 170.26(10) . . no
N6A Fe1 C3A 94.04(11) . . no
C5A Fe1 C3A 84.94(11) . . no
C1A Fe1 C3A 89.89(10) . . no
C2A Fe1 C3A 89.10(10) . . no
N6A Fe1 C4A 94.45(11) . . no
C5A Fe1 C4A 86.57(11) . . no
C1A Fe1 C4A 89.50(10) . . no
C2A Fe1 C4A 90.06(10) . . no
C3A Fe1 C4A 171.51(10) . . no
N1A C1A Fe1 179.3(3) . . no
N2A C2A Fe1 179.2(3) . . no
N3A C3A Fe1 179.0(2) . . no
N4A C4A Fe1 179.3(2) . . no
N5A C5A Fe1 176.5(3) . . no
O1A N6A Fe1 179.0(3) . . no
O1S C1S C2S 115.2(3) . . no
O1S C1S H1S1 108.5 . . no
C2S C1S H1S1 108.5 . . no
O1S C1S H1S2 108.5 . . no
C2S C1S H1S2 108.5 . . no
H1S1 C1S H1S2 107.5 . . no
O2S C2S C1S 127.6(4) . . no
O2S C2S H2S1 105.4 . . no
C1S C2S H2S1 105.4 . . no
O2S C2S H2S2 105.4 . . no
C1S C2S H2S2 105.4 . . no
H2S1 C2S H2S2 106.0 . . no
C1S O1S H1S 109.5 . . no
C2S O2S H2S 109.5 . . no

loop_
_geom_bond_atom_site_label_1
_geom_bond_atom_site_label_2
_geom_bond_distance
_geom_bond_site_symmetry_2
_geom_bond_publ_flag
S1 C1 1.728(2) . no
S1 C3 1.737(2) . no
S2 C1 1.724(2) . no
S2 C4 1.730(2) . no
S3 C2 1.726(2) . no
S3 C5 1.749(2) . no
S4 C2 1.726(2) . no
S4 C6 1.745(2) . no
S5 C3 1.733(2) . no
S5 C7 1.806(2) . no
S6 C4 1.736(2) . no
S6 C8 1.796(3) . no
S7 C5 1.735(2) . no
S7 C9B 1.760(19) . no
S7 C9 1.804(4) . no
S8 C6 1.738(2) . no
S8 C10 1.803(4) . no
S8 C10B 1.870(16) . no
C1 C2 1.383(3) . no
C3 C4 1.366(3) . no
C5 C6 1.355(3) . no
C7 C8 1.504(3) . no
C7 H7A 0.9700 . no
C7 H7B 0.9700 . no
C8 H8A 0.9700 . no
C8 H8B 0.9700 . no
C9 C10 1.522(6) . no
C9 H9A 0.9700 . no
C9 H9B 0.9700 . no
C10 H10A 0.9700 . no
C10 H10B 0.9700 . no
C9B C10B 1.46(2) . no
C9B H9C 0.9700 . no
C9B H9D 0.9700 . no
C10B H10C 0.9700 . no
C10B H10D 0.9700 . no
S11 C11 1.728(2) . no
S11 C13 1.745(2) . no
S12 C11 1.723(2) . no
S12 C14 1.740(2) . no
S13 C12 1.733(2) . no
S13 C15 1.742(2) . no
S14 C12 1.732(2) . no
S14 C16 1.740(2) . no
S15 C13 1.738(2) . no
S15 C17 1.794(3) . no
S16 C14 1.739(2) . no
S16 C18 1.802(3) . no
S17 C19B 1.735(17) . no
S17 C15 1.736(2) . no
S17 C19 1.808(4) . no
S18 C16 1.735(2) . no
S18 C20 1.795(3) . no
S18 C20B 1.836(14) . no
C11 C12 1.377(3) . no
C13 C14 1.360(3) . no
C15 C16 1.363(3) . no
C17 C18 1.503(4) . no
C17 H17A 0.9700 . no
C17 H17B 0.9700 . no
C18 H18A 0.9700 . no
C18 H18B 0.9700 . no
C19 C20 1.516(5) . no
C19 H19A 0.9700 . no
C19 H19B 0.9700 . no
C20 H20A 0.9700 . no
C20 H20B 0.9700 . no
C19B C20B 1.52(2) . no
C19B H19C 0.9700 . no
C19B H19D 0.9700 . no
C20B H20C 0.9700 . no
C20B H20D 0.9700 . no
S21 C21 1.743(2) . no
S21 C23 1.747(2) . no
S22 C24 1.732(2) . no
S22 C21 1.738(2) . no
S23 C22 1.733(2) . no
S23 C25 1.752(2) . no
S24 C22 1.743(2) . no
S24 C26 1.749(2) . no
S25 C23 1.741(2) . no
S25 C27 1.799(3) . no
S26 C24 1.737(2) . no
S26 C28 1.792(3) . no
S27 C29B 1.743(11) . no
S27 C25 1.742(2) . no
S27 C29 1.804(6) . no
S28 C26 1.749(2) . no
S28 C30 1.775(4) . no
S28 C30B 1.854(9) . no
C21 C22 1.364(3) . no
C23 C24 1.357(3) . no
C25 C26 1.352(3) . no
C27 C28 1.510(3) . no
C27 H27A 0.9700 . no
C27 H27B 0.9700 . no
C28 H28A 0.9700 . no
C28 H28B 0.9700 . no
C29 C30 1.525(7) . no
C29 H29A 0.9700 . no
C29 H29B 0.9700 . no
C30 H30A 0.9700 . no
C30 H30B 0.9700 . no
C29B C30B 1.478(14) . no
C29B H29C 0.9700 . no
C29B H29D 0.9700 . no
C30B H30C 0.9700 . no
C30B H30D 0.9700 . no
Fe1 N6A 1.644(2) . no
Fe1 C5A 1.933(3) . no
Fe1 C1A 1.940(2) . no
Fe1 C2A 1.943(2) . no
Fe1 C3A 1.945(3) . no
Fe1 C4A 1.944(3) . no
C1A N1A 1.143(3) . no
C2A N2A 1.145(3) . no
C3A N3A 1.142(3) . no
C4A N4A 1.145(3) . no
C5A N5A 1.143(3) . no
N6A O1A 1.130(3) . no
C1S O1S 1.400(3) . no
C1S C2S 1.406(5) . no
C1S H1S1 0.9700 . no
C1S H1S2 0.9700 . no
C2S O2S 1.288(4) . no
C2S H2S1 0.9700 . no
C2S H2S2 0.9700 . no
O1S H1S 0.8200 . no
O2S H2S 0.8200 . no

loop_
_geom_hbond_atom_site_label_D
_geom_hbond_atom_site_label_H
_geom_hbond_atom_site_label_A
_geom_hbond_distance_DH
_geom_hbond_distance_HA
_geom_hbond_distance_DA
_geom_hbond_angle_DHA
_geom_hbond_site_symmetry_A
_geom_hbond_publ_flag
C8 H8B N2A 0.97 2.72 3.282(4) 117.4 2 n
C8 H8A N2A 0.97 2.52 3.328(3) 140.6 1_565 n
C9 H9B N3A 0.97 2.62 3.575(5) 169.9 2_556 n
C10 H10B N4A 0.97 2.67 3.319(5) 124.8 1_556 n
C9B H9C N3A 0.97 2.53 3.46(2) 162.2 2_556 n
C10B H10C N4A 0.97 2.71 3.319(18) 121.4 1_556 n
C18 H18B N1A 0.97 2.65 3.315(4) 125.7 . n
C19 H19B N4A 0.97 2.66 3.615(5) 169.3 1_556 n
C19B H19C N4A 0.97 2.58 3.530(19) 165.1 1_556 n
C28 H28A N1A 0.97 2.61 3.353(3) 134.0 2_665 n
C30 H30B N3A 0.97 2.63 3.317(5) 128.5 2_656 n
C29B H29D S25 0.97 2.81 3.683(11) 150.3 2_656 n
C30B H30C N3A 0.97 2.69 3.347(11) 125.2 2_656 n
C18 H18A O2S 0.97 2.56 3.382(4) 142.7 2_665 n
C27 H27A O2S 0.97 2.93 3.619(4) 129.1 . n
C29 H29A O2S 0.97 2.87 3.512(7) 124.8 1_556 n
C29 H29B O1S 0.97 2.65 3.495(7) 146.2 1_556 n
C29B H29C O1S 0.97 2.72 3.645(14) 158.5 1_556 n
O1S H1S N5A 0.82 2.02 2.812(4) 162.4 . n
O2S H2S O1S 0.82 2.01 2.772(3) 154.9 2_655 n

loop_
_geom_torsion_atom_site_label_1
_geom_torsion_atom_site_label_2
_geom_torsion_atom_site_label_3
_geom_torsion_atom_site_label_4
_geom_torsion
_geom_torsion_site_symmetry_1
_geom_torsion_site_symmetry_2
_geom_torsion_site_symmetry_3
_geom_torsion_site_symmetry_4
_geom_torsion_publ_flag
C4 S2 C1 C2 179.9(2) . . . . no
C4 S2 C1 S1 1.37(16) . . . . no
C3 S1 C1 C2 -179.4(2) . . . . no
C3 S1 C1 S2 -0.84(17) . . . . no
S2 C1 C2 S3 178.68(13) . . . . no
S1 C1 C2 S3 -2.9(3) . . . . no
S2 C1 C2 S4 -2.3(3) . . . . no
S1 C1 C2 S4 176.13(13) . . . . no
C5 S3 C2 C1 177.2(2) . . . . no
C5 S3 C2 S4 -1.89(16) . . . . no
C6 S4 C2 C1 -177.9(2) . . . . no
C6 S4 C2 S3 1.21(16) . . . . no
C7 S5 C3 C4 0.5(3) . . . . no
C7 S5 C3 S1 -177.37(14) . . . . no
C1 S1 C3 C4 -0.2(2) . . . . no
C1 S1 C3 S5 177.92(15) . . . . no
S5 C3 C4 S2 -176.58(15) . . . . no
S1 C3 C4 S2 1.3(3) . . . . no
S5 C3 C4 S6 0.0(4) . . . . no
S1 C3 C4 S6 177.83(14) . . . . no
C1 S2 C4 C3 -1.6(2) . . . . no
C1 S2 C4 S6 -178.52(15) . . . . no
C8 S6 C4 C3 -25.9(3) . . . . no
C8 S6 C4 S2 150.65(15) . . . . no
C9B S7 C5 C6 -9.3(8) . . . . no
C9 S7 C5 C6 15.8(3) . . . . no
C9B S7 C5 S3 171.4(7) . . . . no
C9 S7 C5 S3 -163.58(18) . . . . no
C2 S3 C5 C6 2.1(2) . . . . no
C2 S3 C5 S7 -178.46(14) . . . . no
S7 C5 C6 S8 -0.5(4) . . . . no
S3 C5 C6 S8 178.80(14) . . . . no
S7 C5 C6 S4 179.03(15) . . . . no
S3 C5 C6 S4 -1.6(3) . . . . no
C10 S8 C6 C5 11.8(3) . . . . no
C10B S8 C6 C5 -12.4(6) . . . . no
C10 S8 C6 S4 -167.81(17) . . . . no
C10B S8 C6 S4 168.0(6) . . . . no
C2 S4 C6 C5 0.3(2) . . . . no
C2 S4 C6 S8 179.88(14) . . . . no
C3 S5 C7 C8 33.6(2) . . . . no
S5 C7 C8 S6 -68.1(2) . . . . no
C4 S6 C8 C7 59.12(19) . . . . no
C5 S7 C9 C10 -49.5(3) . . . . no
C9B S7 C9 C10 48.1(19) . . . . no
S7 C9 C10 S8 70.4(4) . . . . no
C6 S8 C10 C9 -46.1(4) . . . . no
C10B S8 C10 C9 45.0(14) . . . . no
C5 S7 C9B C10B 42(2) . . . . no
C9 S7 C9B C10B -46.1(14) . . . . no
S7 C9B C10B S8 -62(2) . . . . no
C6 S8 C10B C9B 42.9(15) . . . . no
C10 S8 C10B C9B -50.7(14) . . . . no
C14 S12 C11 C12 177.1(2) . . . . no
C14 S12 C11 S11 -1.37(16) . . . . no
C13 S11 C11 C12 -176.8(2) . . . . no
C13 S11 C11 S12 1.72(16) . . . . no
S12 C11 C12 S14 -1.4(3) . . . . no
S11 C11 C12 S14 176.93(14) . . . . no
S12 C11 C12 S13 178.43(13) . . . . no
S11 C11 C12 S13 -3.2(3) . . . . no
C16 S14 C12 C11 -177.3(2) . . . . no
C16 S14 C12 S13 2.79(16) . . . . no
C15 S13 C12 C11 176.6(2) . . . . no
C15 S13 C12 S14 -3.56(16) . . . . no
C17 S15 C13 C14 -7.0(3) . . . . no
C17 S15 C13 S11 175.02(15) . . . . no
C11 S11 C13 C14 -1.5(2) . . . . no
C11 S11 C13 S15 176.79(15) . . . . no
S15 C13 C14 S12 -177.17(16) . . . . no
S11 C13 C14 S12 0.8(3) . . . . no
S15 C13 C14 S16 1.1(4) . . . . no
S11 C13 C14 S16 179.15(14) . . . . no
C11 S12 C14 C13 0.3(2) . . . . no
C11 S12 C14 S16 -178.18(14) . . . . no
C18 S16 C14 C13 -20.4(3) . . . . no
C18 S16 C14 S12 157.89(15) . . . . no
C19B S17 C15 C16 -8.6(7) . . . . no
C19 S17 C15 C16 17.5(3) . . . . no
C19B S17 C15 S13 172.2(7) . . . . no
C19 S17 C15 S13 -161.66(18) . . . . no
C12 S13 C15 C16 3.2(2) . . . . no
C12 S13 C15 S17 -177.50(15) . . . . no
S17 C15 C16 S18 -1.3(4) . . . . no
S13 C15 C16 S18 177.89(14) . . . . no
S17 C15 C16 S14 179.01(14) . . . . no
S13 C15 C16 S14 -1.8(3) . . . . no
C20 S18 C16 C15 10.3(3) . . . . no
C20B S18 C16 C15 -16.5(6) . . . . no
C20 S18 C16 S14 -169.99(18) . . . . no
C20B S18 C16 S14 163.2(5) . . . . no
C12 S14 C16 C15 -0.6(2) . . . . no
C12 S14 C16 S18 179.65(14) . . . . no
C13 S15 C17 C18 40.4(2) . . . . no
S15 C17 C18 S16 -69.2(3) . . . . no
C14 S16 C18 C17 53.8(2) . . . . no
C19B S17 C19 C20 46.2(15) . . . . no
C15 S17 C19 C20 -49.8(4) . . . . no
S17 C19 C20 S18 68.1(4) . . . . no
C16 S18 C20 C19 -43.7(4) . . . . no
C20B S18 C20 C19 43.2(12) . . . . no
C15 S17 C19B C20B 44.5(15) . . . . no
C19 S17 C19B C20B -45.2(13) . . . . no
S17 C19B C20B S18 -70.4(17) . . . . no
C16 S18 C20B C19B 50.4(13) . . . . no
C20 S18 C20B C19B -48.2(11) . . . . no
C24 S22 C21 C22 178.3(2) . . . . no
C24 S22 C21 S21 0.22(16) . . . . no
C23 S21 C21 C22 -178.3(2) . . . . no
C23 S21 C21 S22 -0.28(16) . . . . no
S22 C21 C22 S23 -179.03(13) . . . . no
S21 C21 C22 S23 -1.1(3) . . . . no
S22 C21 C22 S24 1.7(3) . . . . no
S21 C21 C22 S24 179.57(13) . . . . no
C25 S23 C22 C21 -177.3(2) . . . . no
C25 S23 C22 S24 2.03(16) . . . . no
C26 S24 C22 C21 177.3(2) . . . . no
C26 S24 C22 S23 -2.04(16) . . . . no
C27 S25 C23 C24 4.3(3) . . . . no
C27 S25 C23 S21 -173.89(14) . . . . no
C21 S21 C23 C24 0.3(2) . . . . no
C21 S21 C23 S25 178.70(14) . . . . no
S25 C23 C24 S22 -178.34(14) . . . . no
S21 C23 C24 S22 -0.1(3) . . . . no
S25 C23 C24 S26 -2.5(4) . . . . no
S21 C23 C24 S26 175.70(14) . . . . no
C21 S22 C24 C23 -0.1(2) . . . . no
C21 S22 C24 S26 -176.34(15) . . . . no
C28 S26 C24 C23 -26.3(3) . . . . no
C28 S26 C24 S22 149.60(15) . . . . no
C29B S27 C25 C26 -11.2(5) . . . . no
C29 S27 C25 C26 12.4(3) . . . . no
C29B S27 C25 S23 168.3(4) . . . . no
C29 S27 C25 S23 -168.2(2) . . . . no
C22 S23 C25 C26 -1.2(2) . . . . no
C22 S23 C25 S27 179.28(15) . . . . no
S27 C25 C26 S24 179.41(15) . . . . no
S23 C25 C26 S24 0.0(3) . . . . no
S27 C25 C26 S28 0.5(4) . . . . no
S23 C25 C26 S28 -178.96(15) . . . . no
C22 S24 C26 C25 1.2(2) . . . . no
C22 S24 C26 S28 -179.65(14) . . . . no
C30 S28 C26 C25 14.3(3) . . . . no
C30B S28 C26 C25 -13.6(5) . . . . no
C30 S28 C26 S24 -164.6(2) . . . . no
C30B S28 C26 S24 167.4(4) . . . . no
C23 S25 C27 C28 30.7(2) . . . . no
S25 C27 C28 S26 -66.6(3) . . . . no
C24 S26 C28 C27 59.7(2) . . . . no
C29B S27 C29 C30 50.8(13) . . . . no
C25 S27 C29 C30 -47.9(4) . . . . no
S27 C29 C30 S28 71.7(5) . . . . no
C26 S28 C30 C29 -48.5(4) . . . . no
C30B S28 C30 C29 41.2(7) . . . . no
C25 S27 C29B C30B 44.1(11) . . . . no
C29 S27 C29B C30B -42.2(10) . . . . no
S27 C29B C30B S28 -66.2(12) . . . . no
C26 S28 C30B C29B 45.3(9) . . . . no
C30 S28 C30B C29B -50.2(8) . . . . no
O1S C1S C2S O2S 37.4(7) . . . . no
